data_1570055
loop_
_publ_author_name
'Aitken, R. Alan'
'Campbell, Alexandra H.'
'Fletcher, Chlo\'e E.'
'Slawin, Alexandra M. Z.'

_publ_section_title
;
 2,2&#x2032;-Trisulfanediyldibenzoyl Chloride
;
_journal_issue 3
_journal_name_full Molbank
_journal_page_first M1731
_journal_paper_doi 10.3390/M1731
_journal_volume 2023
_journal_year 2023
_chemical_absolute_configuration ad
_chemical_formula_moiety 'C14 H8 Cl2 O2 S3'
_chemical_formula_sum 'C14 H8 Cl2 O2 S3'
_chemical_formula_weight 375.30
_space_group_crystal_system orthorhombic
_space_group_IT_number 43
_space_group_name_Hall 'F 2 -2d'
_space_group_name_H-M_alt 'F d d 2'
_atom_sites_solution_hydrogens geom
_atom_sites_solution_primary direct
_atom_sites_solution_secondary difmap
_audit_creation_date 2022-03-03
_audit_creation_method 'by CrystalStructure 4.3'
_cell_angle_alpha 90.0000
_cell_angle_beta 90.0000
_cell_angle_gamma 90.0000
_cell_formula_units_Z 8
_cell_length_a 15.1011(10)
_cell_length_b 48.312(3)
_cell_length_c 4.2805(4)
_cell_measurement_reflns_used 3008
_cell_measurement_temperature 93
_cell_measurement_theta_max 27.41
_cell_measurement_theta_min 2.85
_cell_volume 3122.9(4)
_computing_cell_refinement 'CrysAlisPro 1.171.42.38a (Rigaku OD, 2021)'
_computing_data_collection 'CrysAlisPro 1.171.42.38a (Rigaku OD, 2021)'
_computing_data_reduction 'CrysAlisPro 1.171.42.38a (Rigaku OD, 2021)'
_computing_molecular_graphics 'CrystalStructure 4.3'
_computing_publication_material 'CrystalStructure 4.3 (Rigaku, 2019)'
_computing_structure_refinement 'SHELXL Version 2018/3 (Sheldrick, 2008)'
_computing_structure_solution 'SHELXT Version 2018/2 (Sheldrick, 2014)'
_diffrn_ambient_temperature 93
_diffrn_detector_area_resol_mean 5.814
_diffrn_measured_fraction_theta_full 0.999
_diffrn_measured_fraction_theta_max 0.999
_diffrn_measurement_device_type 'Rigaku XtaLAB P200'
_diffrn_measurement_method \w
_diffrn_radiation_type 'Mo K\a'
_diffrn_radiation_wavelength 0.71073
_diffrn_reflns_av_R_equivalents 0.0611
_diffrn_reflns_av_unetI/netI 0.0413
_diffrn_reflns_Laue_measured_fraction_full 0.999
_diffrn_reflns_Laue_measured_fraction_max 0.999
_diffrn_reflns_limit_h_max 18
_diffrn_reflns_limit_h_min -18
_diffrn_reflns_limit_k_max 60
_diffrn_reflns_limit_k_min -60
_diffrn_reflns_limit_l_max 5
_diffrn_reflns_limit_l_min -5
_diffrn_reflns_number 8814
_diffrn_reflns_point_group_measured_fraction_full 0.999
_diffrn_reflns_point_group_measured_fraction_max 0.999
_diffrn_reflns_theta_full 25.242
_diffrn_reflns_theta_max 26.369
_diffrn_reflns_theta_min 2.826
_diffrn_standards_number 0
_exptl_absorpt_coefficient_mu 0.815
_exptl_absorpt_correction_T_max 0.992
_exptl_absorpt_correction_T_min 0.301
_exptl_absorpt_correction_type multi-scan
_exptl_absorpt_process_details
;
CrysAlisPro 1.171.42.38a (Rigaku Oxford Diffraction, 2021)
Empirical absorption correction using spherical harmonics,
implemented in SCALE3 ABSPACK scaling algorithm.
;
_exptl_crystal_colour colourless
_exptl_crystal_density_diffrn 1.596
_exptl_crystal_density_method 'not measured'
_exptl_crystal_description plate
_exptl_crystal_F_000 1520.00
_exptl_crystal_size_max 0.120
_exptl_crystal_size_mid 0.020
_exptl_crystal_size_min 0.010
_refine_diff_density_max 0.22
_refine_diff_density_min -0.18
_refine_ls_abs_structure_details
;
 Flack x determined using 595 quotients [(I+)-(I-)]/[(I+)+(I-)]
 (Parsons, Flack and Wagner, Acta Cryst. B69 (2013) 249-259).
;
_refine_ls_abs_structure_Flack 0.04(7)
_refine_ls_extinction_method none
_refine_ls_goodness_of_fit_ref 0.924
_refine_ls_hydrogen_treatment constr
_refine_ls_number_parameters 96
_refine_ls_number_reflns 1605
_refine_ls_number_restraints 1
_refine_ls_R_factor_all 0.0314
_refine_ls_R_factor_gt 0.0281
_refine_ls_shift/su_max 0.001
_refine_ls_structure_factor_coef Fsqd
_refine_ls_weighting_details 'w = 1/[\s^2^(Fo^2^)+(0.0354P)^2^+2.8159P] where P=(Fo^2^+2Fc^2^)/3'
_refine_ls_weighting_scheme calc
_refine_ls_wR_factor_gt 0.0705
_refine_ls_wR_factor_ref 0.0720
_reflns_Friedel_coverage 0.754
_reflns_Friedel_fraction_full 1.000
_reflns_Friedel_fraction_max 1.000
_reflns_number_gt 1475
_reflns_number_total 1605
_reflns_threshold_expression F^2^>2.0\s(F^2^)
_cod_data_source_file cpd5.cif
_cod_data_source_block 3
_cod_database_code 1570055

loop_
_space_group_symop_id
_space_group_symop_operation_xyz
1 +X,+Y,+Z
2 -X,-Y,+Z
3 1/4-X,1/4+Y,1/4+Z
4 1/4+X,1/4-Y,1/4+Z
5 +X,1/2+Y,1/2+Z
6 -X,1/2-Y,1/2+Z
7 1/4-X,3/4+Y,3/4+Z
8 1/4+X,3/4-Y,3/4+Z
9 1/2+X,+Y,1/2+Z
10 1/2-X,-Y,1/2+Z
11 3/4-X,1/4+Y,3/4+Z
12 3/4+X,1/4-Y,3/4+Z
13 1/2+X,1/2+Y,+Z
14 1/2-X,1/2-Y,+Z
15 3/4-X,3/4+Y,1/4+Z
16 3/4+X,3/4-Y,1/4+Z

loop_
_atom_site_label
_atom_site_type_symbol
_atom_site_fract_x
_atom_site_fract_y
_atom_site_fract_z
_atom_site_U_iso_or_equiv
_atom_site_adp_type
_atom_site_occupancy
_atom_site_site_symmetry_order
_atom_site_calc_flag
_atom_site_refinement_flags_posn
_atom_site_refinement_flags_adp
_atom_site_refinement_flags_occupancy
_atom_site_disorder_assembly
_atom_site_disorder_group
Cl7 Cl 0.71172(9) 0.36481(2) 0.9435(3) 0.0909(4) Uani 1 1 d . . . . .
S1 S 0.77016(5) 0.28356(2) 0.33589(19) 0.0507(2) Uani 1 1 d . . . . .
S2 S 0.750000 0.250000 0.0527(3) 0.0590(3) Uani 1 2 d S T P . .
O7 O 0.80584(16) 0.32943(5) 0.6469(8) 0.0759(8) Uani 1 1 d . . . . .
C1 C 0.65028(19) 0.31955(6) 0.6172(8) 0.0477(6) Uani 1 1 d . . . . .
C2 C 0.66018(17) 0.29519(6) 0.4406(7) 0.0446(6) Uani 1 1 d . . . . .
C3 C 0.58367(19) 0.28104(7) 0.3518(10) 0.0576(7) Uani 1 1 d . . . . .
H3 H 0.589050 0.264281 0.237322 0.069 Uiso 1 1 calc R U . . .
C4 C 0.4994(2) 0.29090(8) 0.4269(10) 0.0688(10) Uani 1 1 d . . . . .
H4 H 0.448512 0.280894 0.361199 0.083 Uiso 1 1 calc R U . . .
C5 C 0.4894(2) 0.31477(8) 0.5938(12) 0.0710(10) Uani 1 1 d . . . . .
H5 H 0.432074 0.321641 0.642041 0.085 Uiso 1 1 calc R U . . .
C6 C 0.5643(2) 0.32876(7) 0.6914(10) 0.0631(9) Uani 1 1 d . . . . .
H6 H 0.557516 0.345119 0.812267 0.076 Uiso 1 1 calc R U . . .
C7 C 0.7309(2) 0.33494(6) 0.7097(9) 0.0560(8) Uani 1 1 d . . . . .

loop_
_atom_site_aniso_label
_atom_site_aniso_U_11
_atom_site_aniso_U_22
_atom_site_aniso_U_33
_atom_site_aniso_U_23
_atom_site_aniso_U_13
_atom_site_aniso_U_12
Cl7 0.1107(8) 0.0606(5) 0.1013(8) -0.0194(5) 0.0301(6) -0.0214(5)
S1 0.0405(3) 0.0464(4) 0.0651(5) 0.0051(3) 0.0059(4) 0.0013(3)
S2 0.0697(7) 0.0608(6) 0.0464(6) 0.000 0.000 0.0106(5)
O7 0.0498(13) 0.0631(14) 0.115(2) -0.0102(15) -0.0060(14) -0.0055(10)
C1 0.0457(14) 0.0425(14) 0.0549(17) 0.0112(13) 0.0034(13) 0.0014(11)
C2 0.0373(13) 0.0456(14) 0.0511(15) 0.0129(12) 0.0005(12) 0.0005(11)
C3 0.0450(14) 0.0617(18) 0.0662(19) 0.0059(16) -0.0030(17) -0.0058(14)
C4 0.0393(15) 0.083(3) 0.084(3) 0.012(2) -0.0046(17) -0.0076(15)
C5 0.0434(15) 0.080(2) 0.089(3) 0.018(2) 0.0115(19) 0.0118(16)
C6 0.0574(19) 0.0554(17) 0.076(2) 0.0080(16) 0.0154(17) 0.0113(15)
C7 0.062(2) 0.0425(15) 0.0635(19) 0.0068(13) 0.0050(16) -0.0032(13)

loop_
_atom_type_symbol
_atom_type_description
_atom_type_scat_dispersion_real
_atom_type_scat_dispersion_imag
_atom_type_scat_source
C C 0.0033 0.0016
;
International Tables for Crystallography
(Vol. C, Tables 4.2.6.8 and 6.1.1.4)
;
H H 0.0000 0.0000
;
International Tables for Crystallography
(Vol. C, Table 6.1.1.4)
;
Cl Cl 0.1484 0.1585
;
International Tables for Crystallography
(Vol. C, Tables 4.2.6.8 and 6.1.1.4)
;
O O 0.0106 0.0060
;
International Tables for Crystallography
(Vol. C, Tables 4.2.6.8 and 6.1.1.4)
;
S S 0.1246 0.1234
;
International Tables for Crystallography
(Vol. C, Tables 4.2.6.8 and 6.1.1.4)
;

loop_
_geom_angle_atom_site_label_1
_geom_angle_atom_site_label_2
_geom_angle_atom_site_label_3
_geom_angle
_geom_angle_site_symmetry_1
_geom_angle_site_symmetry_3
_geom_angle_publ_flag
C2 S1 S2 104.83(10) . . ?
S1 S2 S1 107.39(7) . 14_655 ?
C2 C1 C6 118.9(3) . . ?
C2 C1 C7 118.5(3) . . ?
C6 C1 C7 122.6(3) . . ?
C3 C2 C1 117.9(3) . . ?
C3 C2 S1 122.7(2) . . ?
C1 C2 S1 119.4(2) . . ?
C2 C3 C4 121.7(3) . . ?
C2 C3 H3 119.2 . . ?
C4 C3 H3 119.2 . . ?
C5 C4 C3 120.6(3) . . ?
C5 C4 H4 119.7 . . ?
C3 C4 H4 119.7 . . ?
C4 C5 C6 118.8(3) . . ?
C4 C5 H5 120.6 . . ?
C6 C5 H5 120.6 . . ?
C5 C6 C1 122.1(3) . . ?
C5 C6 H6 118.9 . . ?
C1 C6 H6 118.9 . . ?
O7 C7 C1 127.4(3) . . ?
O7 C7 Cl7 117.5(3) . . ?
C1 C7 Cl7 115.1(2) . . ?

loop_
_geom_bond_atom_site_label_1
_geom_bond_atom_site_label_2
_geom_bond_distance
_geom_bond_site_symmetry_2
_geom_bond_publ_flag
Cl7 C7 1.780(4) . ?
S1 C2 1.810(3) . ?
S1 S2 2.0473(10) . ?
O7 C7 1.194(4) . ?
C1 C2 1.407(4) . ?
C1 C6 1.409(4) . ?
C1 C7 1.480(5) . ?
C2 C3 1.395(4) . ?
C3 C4 1.396(5) . ?
C3 H3 0.9500 . ?
C4 C5 1.365(6) . ?
C4 H4 0.9500 . ?
C5 C6 1.381(5) . ?
C5 H5 0.9500 . ?
C6 H6 0.9500 . ?

loop_
_geom_torsion_atom_site_label_1
_geom_torsion_atom_site_label_2
_geom_torsion_atom_site_label_3
_geom_torsion_atom_site_label_4
_geom_torsion
_geom_torsion_site_symmetry_1
_geom_torsion_site_symmetry_2
_geom_torsion_site_symmetry_3
_geom_torsion_site_symmetry_4
_geom_torsion_publ_flag
C6 C1 C2 C3 -1.1(4) . . . . ?
C7 C1 C2 C3 -179.3(3) . . . . ?
C6 C1 C2 S1 178.6(2) . . . . ?
C7 C1 C2 S1 0.4(4) . . . . ?
S2 S1 C2 C3 4.5(3) . . . . ?
S2 S1 C2 C1 -175.2(2) . . . . ?
C1 C2 C3 C4 1.7(5) . . . . ?
S1 C2 C3 C4 -177.9(3) . . . . ?
C2 C3 C4 C5 -0.7(6) . . . . ?
C3 C4 C5 C6 -1.0(6) . . . . ?
C4 C5 C6 C1 1.6(6) . . . . ?
C2 C1 C6 C5 -0.6(5) . . . . ?
C7 C1 C6 C5 177.5(3) . . . . ?
C2 C1 C7 O7 1.5(5) . . . . ?
C6 C1 C7 O7 -176.6(4) . . . . ?
C2 C1 C7 Cl7 -178.0(2) . . . . ?
C6 C1 C7 Cl7 3.9(4) . . . . ?
